data_2215731
loop_
_publ_author_name
'B\"uy\"ukg\"ung\"or, Orhan'
'Odaba\,so\(glu, Mustafa'

_publ_section_title
;
 Bis(4-ethylanilinium) 4,5-dichlorophthalate
;
_journal_coeditor_code AT2423
_journal_issue 11
_journal_name_full 'Acta Crystallographica Section E'
_journal_page_first o4376
_journal_page_last o4377
_journal_paper_doi 10.1107/S1600536807050490
_journal_volume 63
_journal_year 2007
_chemical_formula_iupac '2C7 H7 F3 N+, C8 H3 Cl2 O4 2-'
_chemical_formula_moiety '2(C8 H12 N+), C8 H3 Cl2 O4 2-'
_chemical_formula_sum 'C24 H27 Cl2 N2 O4'
_chemical_formula_weight 478.38
_chemical_name_systematic
;
Bis(4-ethylanilinium) 4,5-dichlorophthalate
;
_space_group_IT_number 14
_symmetry_cell_setting monoclinic
_symmetry_space_group_name_Hall '-P 2ybc'
_symmetry_space_group_name_H-M 'P 1 21/c 1'
_atom_sites_solution_hydrogens geom
_atom_sites_solution_primary direct
_atom_sites_solution_secondary difmap
_audit_creation_method SHELXL-97
_cell_angle_alpha 90.00
_cell_angle_beta 103.133(8)
_cell_angle_gamma 90.00
_cell_formula_units_Z 4
_cell_length_a 16.9642(16)
_cell_length_b 11.8744(8)
_cell_length_c 11.8783(11)
_cell_measurement_reflns_used 16318
_cell_measurement_temperature 296
_cell_measurement_theta_max 27.88
_cell_measurement_theta_min 2.11
_cell_volume 2330.2(4)
_computing_cell_refinement 'X-AREA (Stoe & Cie, 2002)'
_computing_data_collection 'X-AREA (Stoe & Cie, 2002)'
_computing_data_reduction 'X-RED32 (Stoe & Cie, 2002)'
_computing_molecular_graphics 'ORTEP-3 for Windows (Farrugia, 1997)'
_computing_publication_material 'WinGX (Farrugia, 1999)'
_computing_structure_refinement 'SHELXL-97 (Sheldrick, 1997)'
_computing_structure_solution 'SHELXS97 (Sheldrick, 1997)'
_diffrn_ambient_temperature 296
_diffrn_detector_area_resol_mean 6.67
_diffrn_measured_fraction_theta_full 1.000
_diffrn_measured_fraction_theta_max 1.000
_diffrn_measurement_device_type 'Stoe IPDS2'
_diffrn_measurement_method \w
_diffrn_radiation_monochromator 'plane graphite'
_diffrn_radiation_type MoK\a
_diffrn_radiation_wavelength 0.71073
_diffrn_reflns_av_R_equivalents 0.0693
_diffrn_reflns_av_sigmaI/netI 0.0640
_diffrn_reflns_limit_h_max 20
_diffrn_reflns_limit_h_min -20
_diffrn_reflns_limit_k_max 14
_diffrn_reflns_limit_k_min -14
_diffrn_reflns_limit_l_max 14
_diffrn_reflns_limit_l_min -14
_diffrn_reflns_number 16318
_diffrn_reflns_theta_full 26.00
_diffrn_reflns_theta_max 26.00
_diffrn_reflns_theta_min 2.11
_diffrn_standards_decay_% <2
_diffrn_standards_number 0
_exptl_absorpt_coefficient_mu 0.312
_exptl_absorpt_correction_T_max 0.9316
_exptl_absorpt_correction_T_min 0.8277
_exptl_absorpt_correction_type integration
_exptl_absorpt_process_details '(X-RED32; Stoe & Cie, 2002)'
_exptl_crystal_colour colourless
_exptl_crystal_density_diffrn 1.364
_exptl_crystal_density_method 'not measured'
_exptl_crystal_description prism
_exptl_crystal_F_000 1004
_exptl_crystal_size_max 0.780
_exptl_crystal_size_mid 0.450
_exptl_crystal_size_min 0.230
_refine_diff_density_max 0.620
_refine_diff_density_min -0.286
_refine_ls_extinction_method none
_refine_ls_goodness_of_fit_ref 0.924
_refine_ls_hydrogen_treatment mixed
_refine_ls_matrix_type full
_refine_ls_number_parameters 314
_refine_ls_number_reflns 4585
_refine_ls_number_restraints 3
_refine_ls_restrained_S_all 0.928
_refine_ls_R_factor_all 0.0981
_refine_ls_R_factor_gt 0.0524
_refine_ls_shift/su_max 0.000
_refine_ls_shift/su_mean 0.000
_refine_ls_structure_factor_coef Fsqd
_refine_ls_weighting_details 'calc w=1/[\s^2^(Fo^2^)+(0.0797P)^2^] where P=(Fo^2^+2Fc^2^)/3'
_refine_ls_weighting_scheme calc
_refine_ls_wR_factor_gt 0.1281
_refine_ls_wR_factor_ref 0.1451
_reflns_number_gt 2666
_reflns_number_total 4585
_reflns_threshold_expression I>2\s(I)
_cod_data_source_file at2423.cif
_cod_data_source_block I
_cod_original_cell_volume 2330.2(3)
_cod_original_sg_symbol_H-M 'P 21/c'
_cod_database_code 2215731
_cod_database_fobs_code 2215731

loop_
_symmetry_equiv_pos_as_xyz
'x, y, z'
'-x, y+1/2, -z+1/2'
'-x, -y, -z'
'x, -y-1/2, z-1/2'

loop_
_atom_site_type_symbol
_atom_site_label
_atom_site_fract_x
_atom_site_fract_y
_atom_site_fract_z
_atom_site_U_iso_or_equiv
_atom_site_adp_type
_atom_site_calc_flag
_atom_site_refinement_flags
_atom_site_occupancy
C C1 0.89830(17) 0.9151(2) 0.7758(2) 0.0419(6) Uani d . 1
C C2 0.83587(16) 0.8676(2) 0.6751(2) 0.0393(6) Uani d . 1
C C3 0.75484(17) 0.8843(2) 0.6729(2) 0.0446(7) Uani d . 1
H H3 0.7405 0.9267 0.7310 0.054 Uiso calc R 1
C C4 0.69517(16) 0.8395(3) 0.5866(2) 0.0468(7) Uani d . 1
C C5 0.71630(17) 0.7758(3) 0.5007(2) 0.0468(7) Uani d . 1
C C6 0.79687(17) 0.7593(2) 0.5006(2) 0.0452(7) Uani d . 1
H H6 0.8107 0.7178 0.4415 0.054 Uiso calc R 1
C C7 0.85740(16) 0.8040(2) 0.5880(2) 0.0386(6) Uani d . 1
C C8 0.94313(17) 0.7689(3) 0.5895(2) 0.0450(7) Uani d . 1
C C10 0.3417(3) 0.8015(5) 0.3264(6) 0.1243(19) Uani d U 1
H H10A 0.3462 0.7593 0.2581 0.149 Uiso calc R 1
H H10B 0.3283 0.8787 0.3027 0.149 Uiso calc R 1
C C11 0.2713(3) 0.7511(3) 0.3748(4) 0.0775(11) Uani d U 1
C C12 0.1952(3) 0.7812(4) 0.3238(4) 0.0795(11) Uani d U 1
H H12 0.1865 0.8332 0.2637 0.095 Uiso calc R 1
C C13 0.1310(2) 0.7375(3) 0.3581(3) 0.0655(9) Uani d . 1
H H13 0.0788 0.7594 0.3215 0.079 Uiso calc R 1
C C14 0.14248(18) 0.6603(3) 0.4476(2) 0.0470(7) Uani d . 1
C C15 0.21790(19) 0.6257(3) 0.5022(3) 0.0611(9) Uani d . 1
H H15 0.2254 0.5734 0.5619 0.073 Uiso calc R 1
C C16 0.2846(2) 0.6721(4) 0.4650(4) 0.0795(11) Uani d U 1
H H16 0.3371 0.6502 0.5002 0.095 Uiso calc R 1
C C17 0.4675(3) 0.4776(5) 0.3165(5) 0.1188(18) Uani d . 1
H H17A 0.5224 0.4905 0.3111 0.178 Uiso calc R 1
H H17B 0.4594 0.3986 0.3264 0.178 Uiso calc R 1
H H17C 0.4570 0.5181 0.3814 0.178 Uiso calc R 1
C C18 0.4113(2) 0.5174(4) 0.2085(4) 0.0857(12) Uani d . 1
H H18A 0.4242 0.4774 0.1437 0.103 Uiso calc R 1
H H18B 0.4219 0.5967 0.1986 0.103 Uiso calc R 1
C C19 0.3213(2) 0.5033(3) 0.2024(3) 0.0582(8) Uani d . 1
C C20 0.2659(3) 0.5503(3) 0.1126(3) 0.0707(10) Uani d . 1
H H20 0.2844 0.5928 0.0581 0.085 Uiso calc R 1
C C21 0.1838(2) 0.5367(3) 0.1003(3) 0.0666(9) Uani d . 1
H H21 0.1476 0.5698 0.0386 0.080 Uiso calc R 1
C C22 0.15610(18) 0.4730(3) 0.1807(3) 0.0490(7) Uani d . 1
C C23 0.2101(2) 0.4279(3) 0.2713(3) 0.0625(9) Uani d . 1
H H23 0.1918 0.3866 0.3269 0.075 Uiso calc R 1
C C24 0.2915(2) 0.4426(3) 0.2815(3) 0.0661(9) Uani d . 1
H H24 0.3276 0.4105 0.3440 0.079 Uiso calc R 1
C C26 0.4134(4) 0.8002(7) 0.4016(6) 0.155(3) Uani d . 1
H H26A 0.4537 0.8321 0.3661 0.233 Uiso calc R 1
H H26B 0.4278 0.7240 0.4243 0.233 Uiso calc R 1
H H26C 0.4101 0.8437 0.4685 0.233 Uiso calc R 1
N N1 0.07153(15) 0.6147(3) 0.4812(2) 0.0472(6) Uani d . 1
N N2 0.07019(19) 0.4498(3) 0.1670(3) 0.0636(8) Uani d . 1
O O1 0.87227(13) 0.9484(2) 0.86003(19) 0.0649(6) Uani d . 1
H H1 0.9093 0.9490 0.9180 0.097 Uiso calc R 1
O O2 0.97009(11) 0.91689(17) 0.76807(17) 0.0506(5) Uani d . 1
O O3 0.96912(12) 0.68350(18) 0.64711(18) 0.0552(5) Uani d . 1
O O4 0.98173(12) 0.8219(2) 0.52755(18) 0.0606(6) Uani d . 1
Cl Cl1 0.59467(5) 0.86080(9) 0.58955(8) 0.0726(3) Uani d . 1
Cl Cl2 0.64334(5) 0.71200(9) 0.39448(7) 0.0705(3) Uani d . 1
H H1A 0.048(3) 0.671(4) 0.521(4) 0.094(14) Uiso d . 1
H H1B 0.032(2) 0.592(3) 0.410(3) 0.059(9) Uiso d . 1
H H1C 0.085(2) 0.562(3) 0.531(3) 0.055(10) Uiso d . 1
H H2A 0.061(3) 0.405(4) 0.233(4) 0.099(15) Uiso d . 1
H H2B 0.053(2) 0.412(3) 0.099(3) 0.064(10) Uiso d . 1
H H2C 0.042(3) 0.508(4) 0.154(4) 0.094(16) Uiso d . 1

loop_
_atom_site_aniso_label
_atom_site_aniso_U_11
_atom_site_aniso_U_22
_atom_site_aniso_U_33
_atom_site_aniso_U_12
_atom_site_aniso_U_13
_atom_site_aniso_U_23
C1 0.0444(16) 0.0418(15) 0.0400(15) -0.0017(13) 0.0109(13) 0.0024(12)
C2 0.0373(14) 0.0427(15) 0.0385(14) 0.0007(12) 0.0098(11) 0.0037(12)
C3 0.0404(14) 0.0529(17) 0.0413(15) 0.0054(13) 0.0107(12) -0.0009(13)
C4 0.0346(14) 0.0601(18) 0.0463(16) 0.0020(13) 0.0102(12) 0.0059(14)
C5 0.0408(15) 0.0549(18) 0.0423(15) -0.0059(13) 0.0042(12) 0.0019(14)
C6 0.0464(16) 0.0531(17) 0.0375(14) -0.0001(13) 0.0123(13) -0.0009(13)
C7 0.0379(13) 0.0425(15) 0.0366(13) 0.0008(12) 0.0114(11) 0.0029(12)
C8 0.0418(15) 0.0593(19) 0.0337(14) 0.0011(14) 0.0085(12) -0.0067(14)
C10 0.090(4) 0.117(4) 0.173(6) -0.019(3) 0.043(4) -0.026(4)
C11 0.097(3) 0.066(2) 0.084(3) -0.027(2) 0.052(2) -0.018(2)
C12 0.091(3) 0.080(3) 0.073(2) -0.017(2) 0.029(2) 0.003(2)
C13 0.069(2) 0.069(2) 0.059(2) -0.0064(18) 0.0153(17) 0.0029(17)
C14 0.0458(16) 0.0553(18) 0.0421(15) -0.0014(13) 0.0148(13) -0.0089(14)
C15 0.0466(18) 0.070(2) 0.069(2) 0.0003(16) 0.0174(16) -0.0007(18)
C16 0.0445(18) 0.088(3) 0.109(3) -0.0009(18) 0.022(2) -0.025(2)
C17 0.064(3) 0.145(5) 0.139(5) -0.011(3) 0.005(3) -0.013(4)
C18 0.070(3) 0.091(3) 0.099(3) -0.014(2) 0.026(2) -0.016(2)
C19 0.059(2) 0.0532(19) 0.064(2) -0.0058(16) 0.0174(17) -0.0085(17)
C20 0.087(3) 0.064(2) 0.066(2) -0.007(2) 0.028(2) 0.0127(18)
C21 0.074(2) 0.064(2) 0.059(2) 0.0117(18) 0.0100(18) 0.0138(17)
C22 0.0506(17) 0.0477(17) 0.0496(17) 0.0036(14) 0.0131(14) -0.0100(14)
C23 0.065(2) 0.068(2) 0.0549(19) -0.0063(17) 0.0145(17) 0.0163(17)
C24 0.058(2) 0.071(2) 0.065(2) -0.0010(18) 0.0043(17) 0.0144(18)
C26 0.106(5) 0.217(8) 0.144(5) -0.024(5) 0.030(4) -0.011(5)
N1 0.0397(13) 0.0626(18) 0.0404(14) 0.0060(13) 0.0112(12) 0.0018(14)
N2 0.0565(18) 0.069(2) 0.065(2) 0.0073(16) 0.0134(16) -0.0157(18)
O1 0.0560(13) 0.0947(18) 0.0461(12) -0.0116(13) 0.0156(11) -0.0244(12)
O2 0.0368(11) 0.0623(13) 0.0521(12) -0.0064(9) 0.0091(9) -0.0079(10)
O3 0.0502(12) 0.0549(13) 0.0599(13) 0.0133(10) 0.0112(10) 0.0027(11)
O4 0.0424(11) 0.0909(17) 0.0525(12) 0.0032(11) 0.0194(10) 0.0124(12)
Cl1 0.0358(4) 0.1121(8) 0.0693(6) 0.0081(4) 0.0108(4) 0.0000(5)
Cl2 0.0515(5) 0.0935(7) 0.0599(5) -0.0144(4) -0.0014(4) -0.0156(5)

loop_
_atom_type_symbol
_atom_type_description
_atom_type_scat_dispersion_real
_atom_type_scat_dispersion_imag
_atom_type_scat_source
C C 0.0033 0.0016 'International Tables Vol C Tables 4.2.6.8 and 6.1.1.4'
H H 0.0000 0.0000 'International Tables Vol C Tables 4.2.6.8 and 6.1.1.4'
N N 0.0061 0.0033 'International Tables Vol C Tables 4.2.6.8 and 6.1.1.4'
O O 0.0106 0.0060 'International Tables Vol C Tables 4.2.6.8 and 6.1.1.4'
Cl Cl 0.1484 0.1585 'International Tables Vol C Tables 4.2.6.8 and 6.1.1.4'

loop_
_geom_angle_atom_site_label_1
_geom_angle_atom_site_label_2
_geom_angle_atom_site_label_3
_geom_angle
O2 C1 O1 125.9(3)
O2 C1 C2 118.0(2)
O1 C1 C2 116.1(3)
C3 C2 C7 119.3(2)
C3 C2 C1 118.4(2)
C7 C2 C1 122.2(2)
C4 C3 C2 121.3(3)
C4 C3 H3 119.4
C2 C3 H3 119.4
C3 C4 C5 119.5(3)
C3 C4 Cl1 119.3(2)
C5 C4 Cl1 121.1(2)
C4 C5 C6 120.1(2)
C4 C5 Cl2 121.1(2)
C6 C5 Cl2 118.8(2)
C5 C6 C7 120.6(3)
C5 C6 H6 119.7
C7 C6 H6 119.7
C6 C7 C2 119.2(3)
C6 C7 C8 116.7(2)
C2 C7 C8 123.7(2)
O3 C8 O4 124.2(3)
O3 C8 C7 116.8(3)
O4 C8 C7 118.8(3)
C26 C10 C11 114.0(6)
C26 C10 H10A 108.8
C11 C10 H10A 108.8
C26 C10 H10B 108.8
C11 C10 H10B 108.8
H10A C10 H10B 107.7
C12 C11 C16 119.5(4)
C12 C11 C10 118.0(5)
C16 C11 C10 122.4(5)
C11 C12 C13 121.4(4)
C11 C12 H12 119.3
C13 C12 H12 119.3
C12 C13 C14 120.2(4)
C12 C13 H13 119.9
C14 C13 H13 119.9
C15 C14 C13 121.3(3)
C15 C14 N1 120.2(3)
C13 C14 N1 118.4(3)
C14 C15 C16 117.7(3)
C14 C15 H15 121.1
C16 C15 H15 121.1
C11 C16 C15 119.8(4)
C11 C16 H16 120.1
C15 C16 H16 120.1
C18 C17 H17A 109.5
C18 C17 H17B 109.5
H17A C17 H17B 109.5
C18 C17 H17C 109.5
H17A C17 H17C 109.5
H17B C17 H17C 109.5
C17 C18 C19 116.4(4)
C17 C18 H18A 108.2
C19 C18 H18A 108.2
C17 C18 H18B 108.2
C19 C18 H18B 108.2
H18A C18 H18B 107.3
C20 C19 C24 117.0(3)
C20 C19 C18 119.8(3)
C24 C19 C18 123.3(3)
C19 C20 C21 122.3(3)
C19 C20 H20 118.9
C21 C20 H20 118.9
C20 C21 C22 119.1(3)
C20 C21 H21 120.5
C22 C21 H21 120.5
C23 C22 C21 119.4(3)
C23 C22 N2 119.5(3)
C21 C22 N2 121.1(3)
C22 C23 C24 120.4(3)
C22 C23 H23 119.8
C24 C23 H23 119.8
C23 C24 C19 121.9(3)
C23 C24 H24 119.0
C19 C24 H24 119.0
C10 C26 H26A 109.5
C10 C26 H26B 109.5
H26A C26 H26B 109.5
C10 C26 H26C 109.5
H26A C26 H26C 109.5
H26B C26 H26C 109.5
C14 N1 H1A 110(2)
C14 N1 H1B 107.7(19)
H1A N1 H1B 109(3)
C14 N1 H1C 111(2)
H1A N1 H1C 104(3)
H1B N1 H1C 115(3)
C22 N2 H2A 110(3)
C22 N2 H2B 107(2)
H2A N2 H2B 112(3)
C22 N2 H2C 112(3)
H2A N2 H2C 114(4)
H2B N2 H2C 100(4)
C1 O1 H1 109.5

loop_
_geom_bond_atom_site_label_1
_geom_bond_atom_site_label_2
_geom_bond_distance
C1 O2 1.242(3)
C1 O1 1.246(3)
C1 C2 1.514(4)
C2 C3 1.383(4)
C2 C7 1.395(4)
C3 C4 1.374(4)
C3 H3 0.9300
C4 C5 1.381(4)
C4 Cl1 1.732(3)
C5 C6 1.381(4)
C5 Cl2 1.729(3)
C6 C7 1.389(4)
C6 H6 0.9300
C7 C8 1.509(4)
C8 O3 1.246(3)
C8 O4 1.260(4)
C10 C26 1.335(8)
C10 C11 1.557(7)
C10 H10A 0.9700
C10 H10B 0.9700
C11 C12 1.345(6)
C11 C16 1.403(6)
C12 C13 1.350(5)
C12 H12 0.9300
C13 C14 1.383(5)
C13 H13 0.9300
C14 C15 1.360(4)
C14 N1 1.456(4)
C15 C16 1.417(5)
C15 H15 0.9300
C16 H16 0.9300
C17 C18 1.491(7)
C17 H17A 0.9600
C17 H17B 0.9600
C17 H17C 0.9600
C18 C19 1.521(5)
C18 H18A 0.9700
C18 H18B 0.9700
C19 C20 1.370(5)
C19 C24 1.370(5)
C20 C21 1.376(5)
C20 H20 0.9300
C21 C22 1.382(5)
C21 H21 0.9300
C22 C23 1.356(4)
C22 N2 1.456(4)
C23 C24 1.370(5)
C23 H23 0.9300
C24 H24 0.9300
C26 H26A 0.9600
C26 H26B 0.9600
C26 H26C 0.9600
N1 H1A 0.96(5)
N1 H1B 0.99(3)
N1 H1C 0.86(4)
N2 H2A 0.98(5)
N2 H2B 0.91(4)
N2 H2C 0.84(5)
O1 H1 0.8200

loop_
_geom_hbond_atom_site_label_D
_geom_hbond_atom_site_label_H
_geom_hbond_atom_site_label_A
_geom_hbond_site_symmetry_A
_geom_hbond_distance_DH
_geom_hbond_distance_HA
_geom_hbond_distance_DA
_geom_hbond_angle_DHA
N1 H1B O1 4_475 0.99(4) 2.67(3) 3.442(3) 134(2)
N1 H1C O1 2_646 0.86(4) 1.90(4) 2.747(4) 172(3)
N1 H1B O2 4_475 0.99(4) 1.77(4) 2.746(3) 166(3)
N1 H1A O3 1_455 0.93(4) 2.24(4) 3.021(3) 140(3)
N1 H1A O4 1_455 0.93(4) 2.15(4) 3.013(4) 154(3)
N2 H2C O2 4_475 0.84(5) 2.20(5) 2.784(4) 126(4)
N2 H2A O3 3_666 0.98(5) 1.94(5) 2.913(5) 174(4)
N2 H2C O4 4_475 0.84(5) 2.58(5) 3.350(5) 152(4)
N2 H2B O4 2_645 0.92(4) 1.83(4) 2.739(4) 172(3)
C6 H6 O1 4_575 0.93 2.52 3.388(3) 154.0
C13 H13 O3 4_475 0.93 2.54 3.402(4) 154.0
C15 H15 O1 2_646 0.93 2.55 3.254(4) 132.5
C23 H23 O3 3_666 0.93 2.93 3.641(4) 133.9
C23 H23 Cg1 1_555 0.93 2.69 3.389(4) 132.9

loop_
_geom_torsion_atom_site_label_1
_geom_torsion_atom_site_label_2
_geom_torsion_atom_site_label_3
_geom_torsion_atom_site_label_4
_geom_torsion
O2 C1 C2 C3 -168.0(3)
O1 C1 C2 C3 12.5(4)
O2 C1 C2 C7 14.8(4)
O1 C1 C2 C7 -164.7(3)
C7 C2 C3 C4 0.0(4)
C1 C2 C3 C4 -177.3(3)
C2 C3 C4 C5 0.5(4)
C2 C3 C4 Cl1 178.8(2)
C3 C4 C5 C6 -1.2(4)
Cl1 C4 C5 C6 -179.5(2)
C3 C4 C5 Cl2 176.8(2)
Cl1 C4 C5 Cl2 -1.6(4)
C4 C5 C6 C7 1.6(4)
Cl2 C5 C6 C7 -176.5(2)
C5 C6 C7 C2 -1.1(4)
C5 C6 C7 C8 172.1(3)
C3 C2 C7 C6 0.4(4)
C1 C2 C7 C6 177.5(2)
C3 C2 C7 C8 -172.4(3)
C1 C2 C7 C8 4.7(4)
C6 C7 C8 O3 -90.4(3)
C2 C7 C8 O3 82.5(3)
C6 C7 C8 O4 85.0(3)
C2 C7 C8 O4 -102.1(3)
C26 C10 C11 C12 158.2(6)
C26 C10 C11 C16 -25.0(8)
C16 C11 C12 C13 0.4(6)
C10 C11 C12 C13 177.4(4)
C11 C12 C13 C14 0.2(6)
C12 C13 C14 C15 -0.7(5)
C12 C13 C14 N1 -179.5(3)
C13 C14 C15 C16 0.5(5)
N1 C14 C15 C16 179.3(3)
C12 C11 C16 C15 -0.6(6)
C10 C11 C16 C15 -177.4(4)
C14 C15 C16 C11 0.1(5)
C17 C18 C19 C20 171.9(4)
C17 C18 C19 C24 -9.8(6)
C24 C19 C20 C21 -0.9(6)
C18 C19 C20 C21 177.5(4)
C19 C20 C21 C22 -0.3(6)
C20 C21 C22 C23 1.6(5)
C20 C21 C22 N2 -175.7(3)
C21 C22 C23 C24 -1.7(5)
N2 C22 C23 C24 175.7(3)
C22 C23 C24 C19 0.5(6)
C20 C19 C24 C23 0.8(5)
C18 C19 C24 C23 -177.5(4)

loop_
_cod_related_entry_id
_cod_related_entry_database
_cod_related_entry_code
1 ChemSpider 30655345
